data_1534730
loop_
_publ_author_name
'Grins, J.'
'Esmaeilzadeh, S.'
'Shen Zhijian'

_publ_section_title
;
 Structures of filled alpha-(Si3 N4)-type Ca0.27 La0.03 Si11.38 Al0.62 N16
 and Li Si9 Al3 O2 N14
;
_journal_name_full 'Journal of the American Ceramic Society'
_journal_page_first 727
_journal_page_last 730
_journal_volume 86
_journal_year 2003
_chemical_formula_sum 'Al0.62 Ca0.27 La0.03 N16 Si11.38'
_chemical_name_systematic 'Ca0.27 La0.03 (Si11.38 Al0.62 N16)'
_space_group_IT_number 159
_symmetry_space_group_name_Hall 'P 3 -2c'
_symmetry_space_group_name_H-M 'P 3 1 c'
_cell_angle_alpha 90
_cell_angle_beta 90
_cell_angle_gamma 120
_cell_formula_units_Z 1
_cell_length_a 7.838
_cell_length_b 7.838
_cell_length_c 5.703
_cell_volume 303.420
_citation_journal_id_ASTM JACTAW
_cod_data_source_file Grins_JACTAW_2003_624.cif
_cod_data_source_block Al0.62Ca0.27La0.03N16Si11.38
_cod_original_cell_volume 303.4202
_cod_database_code 1534730

loop_
_symmetry_equiv_pos_as_xyz
x,y,z
-y,x-y,z
-x+y,-x,z
y,x,z+1/2
-x,-x+y,z+1/2
x-y,-y,z+1/2

loop_
_atom_site_label
_atom_site_type_symbol
_atom_site_fract_x
_atom_site_fract_y
_atom_site_fract_z
_atom_site_occupancy
_atom_site_U_iso_or_equiv
La1 La+3 0.6667 0.3333 0.1858 0.0146 0.0
Al2 Al+3 0.16774 0.91512 0.4509 0.05 0.0
Si2 Si+4 0.16774 0.91512 0.4509 0.95 0.0
Si1 Si+4 0.51185 0.42947 0.6589 0.95 0.0
Al1 Al+3 0.51185 0.42947 0.6589 0.05 0.0
N4 N-3 0.6667 0.3333 0.6023 1 0.0
N2 N-3 0.3185 0.0017 0.6989 1 0.0
N1 N-3 0.611 0.9548 0.4337 1 0.0
N3 N-3 0 0 0.451 1 0.0
Ca1 Ca+2 0.6667 0.3333 0.1858 0.131 0.0
